data_4512008
loop_
_publ_author_name
'Ordonez, Carlos'
'Fonari, Marina'
'Lindline, Jennifer'
'Wei, Qiang'
'Timofeeva, Tatiana'

_publ_section_title
;
 How Structure-Directing Cations Tune the Fluorescence of Metal--Organic
 Frameworks
;
_journal_issue 11
_journal_name_full 'Crystal Growth &amp; Design'
_journal_page_first 5452
_journal_paper_doi 10.1021/cg5006133
_journal_volume 14
_journal_year 2014
_chemical_formula_moiety 'C18 H6 O12 Zn2, 2(C10 H16 N)'
_chemical_formula_sum 'C38 H38 N2 O12 Zn2'
_chemical_formula_weight 845.44
_chemical_name_systematic
; 
 ? 
;
_space_group_IT_number 33
_symmetry_cell_setting orthorhombic
_symmetry_space_group_name_Hall 'P 2c -2n'
_symmetry_space_group_name_H-M 'P n a 21'
_atom_sites_solution_hydrogens geom
_atom_sites_solution_primary direct
_atom_sites_solution_secondary difmap
_audit_creation_method SHELXL-97
_cell_angle_alpha 90.00
_cell_angle_beta 90.00
_cell_angle_gamma 90.00
_cell_formula_units_Z 4
_cell_length_a 32.407(6)
_cell_length_b 9.5750(18)
_cell_length_c 12.193(2)
_cell_measurement_reflns_used 882
_cell_measurement_temperature 100(2)
_cell_measurement_theta_max 17.02
_cell_measurement_theta_min 4.13
_cell_volume 3783.5(12)
_computing_cell_refinement 'SAINT+ ver. 6.2 (Bruker, 2001)'
_computing_data_collection 'APEX2  (Bruker, 2005)'
_computing_data_reduction 'SAINT+ ver. 6.2 (Bruker, 2001)'
_computing_molecular_graphics 'SHELXTL ver. 6.12 (Sheldrick, 2001)'
_computing_publication_material 'SHELXTL ver. 6.12 (Sheldrick, 2001)'
_computing_structure_refinement 'SHELXTL ver. 6.12 (Sheldrick, 2001)'
_computing_structure_solution 'SHELXTL ver. 6.12 (Sheldrick, 2001)'
_diffrn_ambient_temperature 100(2)
_diffrn_measured_fraction_theta_full 0.990
_diffrn_measured_fraction_theta_max 0.990
_diffrn_measurement_device_type 'Bruker SMART APEX II CCD area detector'
_diffrn_measurement_method 'phi and omega scans'
_diffrn_radiation_monochromator graphite
_diffrn_radiation_source 'fine-focus sealed tube'
_diffrn_radiation_type MoK\a
_diffrn_radiation_wavelength 0.71073
_diffrn_reflns_av_R_equivalents 0.1129
_diffrn_reflns_av_sigmaI/netI 0.0838
_diffrn_reflns_limit_h_max 32
_diffrn_reflns_limit_h_min -32
_diffrn_reflns_limit_k_max 9
_diffrn_reflns_limit_k_min -9
_diffrn_reflns_limit_l_max 12
_diffrn_reflns_limit_l_min -12
_diffrn_reflns_number 17492
_diffrn_reflns_theta_full 20.81
_diffrn_reflns_theta_max 20.81
_diffrn_reflns_theta_min 4.13
_exptl_absorpt_coefficient_mu 1.333
_exptl_absorpt_correction_T_max 0.8782
_exptl_absorpt_correction_T_min 0.6905
_exptl_absorpt_correction_type multi-scan
_exptl_absorpt_process_details 'SADABS (Sheldrick, 2003)'
_exptl_crystal_density_diffrn 1.484
_exptl_crystal_density_meas ?
_exptl_crystal_density_method 'not measured'
_exptl_crystal_F_000 1744
_exptl_crystal_size_max 0.30
_exptl_crystal_size_mid 0.20
_exptl_crystal_size_min 0.10
_refine_diff_density_max 0.415
_refine_diff_density_min -0.395
_refine_diff_density_rms 0.066
_refine_ls_abs_structure_details 'Flack H D (1983), Acta Cryst. A39, 876-881'
_refine_ls_abs_structure_Flack 0.02(3)
_refine_ls_extinction_method none
_refine_ls_goodness_of_fit_ref 1.085
_refine_ls_hydrogen_treatment constr
_refine_ls_matrix_type full
_refine_ls_number_parameters 433
_refine_ls_number_reflns 3930
_refine_ls_number_restraints 1
_refine_ls_restrained_S_all 1.085
_refine_ls_R_factor_all 0.0736
_refine_ls_R_factor_gt 0.0476
_refine_ls_shift/su_max 0.000
_refine_ls_shift/su_mean 0.000
_refine_ls_structure_factor_coef Fsqd
_refine_ls_weighting_details 'calc w=1/[\s^2^(Fo^2^)+(0.0331P)^2^+1.2097P] where P=(Fo^2^+2Fc^2^)/3'
_refine_ls_weighting_scheme calc
_refine_ls_wR_factor_gt 0.0963
_refine_ls_wR_factor_ref 0.1100
_reflns_number_gt 2980
_reflns_number_total 3930
_reflns_threshold_expression >2sigma(I)
_cod_data_source_file Zn-BTC-(PhCH2)Me3N.cif
_cod_data_source_block zn-btc-(phch2)me3n
_cod_depositor_comments
;
The following automatic conversions were performed:

'_symmetry_cell_setting' value 'Orthorhombic' changed to
'orthorhombic' according to
/home/saulius/struct/COD-crude-data--automatic-downloads/rss-feeds/ACS/lib/dictionaries/cif_core.dic
dictionary named 'cif_core.dic' version 2.4.2 from 2011-04-26.

Automatic conversion script
Id: cif_fix_values 2281 2013-09-26 08:29:07Z andrius 

 Adding full bibliography for 4512007--4512019.cif.

The following automatic conversions were performed:

'_exptl_crystal_density_meas' value 'not measured' was changed to '?'
- the value is perceived as not measured.

Automatic conversion script
Id: cif_fix_values 3008 2015-01-20 13:52:24Z robertas 
;
_cod_original_cell_volume 3783.3(12)
_cod_original_sg_symbol_H-M 'Pna2(1) '
_cod_database_code 4512008

loop_
_symmetry_equiv_pos_as_xyz
'x, y, z'
'-x, -y, z+1/2'
'x+1/2, -y+1/2, z'
'-x+1/2, y+1/2, z+1/2'

loop_
_atom_site_label
_atom_site_type_symbol
_atom_site_fract_x
_atom_site_fract_y
_atom_site_fract_z
_atom_site_U_iso_or_equiv
_atom_site_adp_type
_atom_site_occupancy
_atom_site_symmetry_multiplicity
_atom_site_calc_flag
_atom_site_refinement_flags
Zn1 Zn 0.33180(3) 0.45653(9) 0.39104(8) 0.0307(3) Uani 1 1 d .
Zn2 Zn 0.41776(3) 0.75620(10) 0.43638(9) 0.0322(3) Uani 1 1 d .
O10 O 0.3370(2) 0.2779(7) 0.3162(7) 0.045(2) Uani 1 1 d .
O6 O 0.3584(2) 0.7764(6) 0.3956(6) 0.0438(18) Uani 1 1 d .
O5 O 0.3277(2) 0.6149(7) 0.2895(5) 0.0401(18) Uani 1 1 d .
O3 O 0.3883(2) 0.4460(6) 0.4483(7) 0.056(2) Uani 1 1 d .
C5 C 0.2013(3) 0.5987(10) 0.7328(8) 0.029(3) Uani 1 1 d .
O1 O 0.2909(2) 0.4961(7) 0.5012(6) 0.0472(19) Uani 1 1 d .
O11 O 0.5185(2) 0.4459(9) 0.8373(7) 0.068(2) Uani 1 1 d .
O4 O 0.4225(2) 0.6053(7) 0.5441(6) 0.0416(19) Uani 1 1 d .
C3 C 0.1867(3) 0.3532(11) 0.7561(8) 0.034(3) Uani 1 1 d .
C1 C 0.2372(3) 0.4270(10) 0.6236(8) 0.034(3) Uani 1 1 d .
O7 O 0.4233(2) 0.9449(6) 0.4935(7) 0.051(2) Uani 1 1 d .
C14 C 0.5222(3) 0.3332(13) 0.7889(9) 0.044(3) Uani 1 1 d .
C13 C 0.4668(3) 0.3979(10) 0.6545(8) 0.031(3) Uani 1 1 d .
H13A H 0.4682 0.4887 0.6812 0.038 Uiso 1 1 calc R
C6 C 0.2297(3) 0.5644(10) 0.6529(8) 0.037(3) Uani 1 1 d .
H6A H 0.2442 0.6354 0.6179 0.044 Uiso 1 1 calc R
O8 O 0.4848(3) 0.8940(8) 0.5604(9) 0.097(4) Uani 1 1 d .
C11 C 0.4877(3) 0.1607(11) 0.6622(9) 0.044(3) Uani 1 1 d .
H11A H 0.5036 0.0904 0.6937 0.052 Uiso 1 1 calc R
C17 C 0.4569(4) 0.9771(11) 0.5415(10) 0.048(3) Uani 1 1 d .
C2 C 0.2149(3) 0.3227(10) 0.6754(8) 0.032(3) Uani 1 1 d .
H2A H 0.2191 0.2301 0.6550 0.039 Uiso 1 1 calc R
C4 C 0.1797(3) 0.4908(10) 0.7812(8) 0.029(3) Uani 1 1 d .
H4A H 0.1596 0.5123 0.8330 0.034 Uiso 1 1 calc R
C7 C 0.2706(4) 0.3916(13) 0.5395(9) 0.050(3) Uani 1 1 d .
C15 C 0.4153(3) 0.4803(12) 0.5151(9) 0.034(3) Uani 1 1 d .
C16 C 0.3356(3) 0.7401(10) 0.3172(9) 0.032(3) Uani 1 1 d .
C8 C 0.4394(3) 0.3675(10) 0.5703(8) 0.029(2) Uani 1 1 d .
C9 C 0.4357(3) 0.2310(11) 0.5333(9) 0.034(3) Uani 1 1 d .
H9A H 0.4169 0.2091 0.4783 0.040 Uiso 1 1 calc R
O2 O 0.2761(3) 0.2707(8) 0.5153(9) 0.111(4) Uani 1 1 d .
C12 C 0.4918(3) 0.2963(11) 0.6994(8) 0.039(3) Uani 1 1 d .
O9 O 0.4500(3) 0.7563(8) 0.3045(6) 0.059(2) Uani 1 1 d .
C10 C 0.4602(3) 0.1275(10) 0.5785(8) 0.035(3) Uani 1 1 d .
N1 N 0.4229(3) 0.3354(12) 1.1031(9) 0.067(3) Uani 1 1 d .
N2 N 0.3168(3) -0.0191(10) 0.6787(9) 0.060(3) Uani 1 1 d .
C31 C 0.3313(4) -0.1596(12) 0.7217(10) 0.066(3) Uani 1 1 d .
H31A H 0.3073 -0.2108 0.7471 0.079 Uiso 1 1 calc R
H31B H 0.3430 -0.2116 0.6608 0.079 Uiso 1 1 calc R
O12 O 0.2771(3) 0.3329(8) 0.2504(7) 0.074(3) Uani 1 1 d .
C32 C 0.3616(5) -0.158(2) 0.8101(13) 0.108(2) Uani 1 1 d .
C38 C 0.3044(4) 0.2487(11) 0.2679(9) 0.044(3) Uani 1 1 d .
C29 C 0.2889(4) -0.0472(12) 0.5843(10) 0.070(4) Uani 1 1 d .
H29A H 0.2821 0.0392 0.5487 0.105 Uiso 1 1 calc R
H29B H 0.2641 -0.0910 0.6103 0.105 Uiso 1 1 calc R
H29C H 0.3024 -0.1080 0.5331 0.105 Uiso 1 1 calc R
C24 C 0.3083(4) 0.4530(16) 0.8994(13) 0.105(2) Uani 1 1 d .
H24A H 0.2819 0.4873 0.9132 0.125 Uiso 1 1 calc R
C19 C 0.4398(4) 0.2632(19) 1.2001(13) 0.112(6) Uani 1 1 d .
H19A H 0.4492 0.1719 1.1793 0.167 Uiso 1 1 calc R
H19B H 0.4187 0.2548 1.2550 0.167 Uiso 1 1 calc R
H19C H 0.4625 0.3160 1.2290 0.167 Uiso 1 1 calc R
C23 C 0.3289(5) 0.3896(16) 0.9810(12) 0.105(2) Uani 1 1 d .
H23A H 0.3185 0.3885 1.0521 0.125 Uiso 1 1 calc R
C37 C 0.3507(4) -0.1579(17) 0.9201(12) 0.108(2) Uani 1 1 d .
H37A H 0.3228 -0.1574 0.9382 0.130 Uiso 1 1 calc R
C28 C 0.2960(3) 0.0605(12) 0.7645(11) 0.068(4) Uani 1 1 d .
H28A H 0.2870 0.1486 0.7354 0.102 Uiso 1 1 calc R
H28B H 0.3147 0.0762 0.8243 0.102 Uiso 1 1 calc R
H28C H 0.2725 0.0089 0.7903 0.102 Uiso 1 1 calc R
C25 C 0.3243(5) 0.4687(17) 0.7987(12) 0.105(2) Uani 1 1 d .
H25A H 0.3104 0.5206 0.7460 0.125 Uiso 1 1 calc R
C18 C 0.4004(4) 0.4664(14) 1.1412(13) 0.105(5) Uani 1 1 d .
H18A H 0.3918 0.5198 1.0785 0.157 Uiso 1 1 calc R
H18B H 0.4185 0.5217 1.1857 0.157 Uiso 1 1 calc R
H18C H 0.3766 0.4403 1.1834 0.157 Uiso 1 1 calc R
C20 C 0.4574(4) 0.3726(15) 1.0278(11) 0.092(5) Uani 1 1 d .
H20A H 0.4665 0.2905 0.9898 0.138 Uiso 1 1 calc R
H20B H 0.4798 0.4108 1.0695 0.138 Uiso 1 1 calc R
H20C H 0.4480 0.4406 0.9756 0.138 Uiso 1 1 calc R
C21 C 0.3923(4) 0.2422(14) 1.0457(11) 0.092(5) Uani 1 1 d .
H21A H 0.3735 0.2031 1.0992 0.110 Uiso 1 1 calc R
H21B H 0.4069 0.1656 1.0110 0.110 Uiso 1 1 calc R
C22 C 0.3670(5) 0.3245(17) 0.9560(12) 0.105(2) Uani 1 1 d .
C30 C 0.3528(4) 0.0677(13) 0.6383(13) 0.102(5) Uani 1 1 d .
H30A H 0.3433 0.1592 0.6186 0.152 Uiso 1 1 calc R
H30B H 0.3650 0.0237 0.5753 0.152 Uiso 1 1 calc R
H30C H 0.3731 0.0754 0.6954 0.152 Uiso 1 1 calc R
C34 C 0.4320(5) -0.1655(17) 0.8690(13) 0.108(2) Uani 1 1 d .
H34A H 0.4599 -0.1704 0.8522 0.130 Uiso 1 1 calc R
C33 C 0.4040(4) -0.1653(17) 0.7855(13) 0.108(2) Uani 1 1 d .
H33A H 0.4128 -0.1699 0.7130 0.130 Uiso 1 1 calc R
C26 C 0.3591(5) 0.4116(17) 0.7754(13) 0.105(2) Uani 1 1 d .
H26A H 0.3696 0.4231 0.7050 0.125 Uiso 1 1 calc R
C35 C 0.4202(4) -0.1585(17) 0.9771(12) 0.108(2) Uani 1 1 d .
H35A H 0.4400 -0.1538 1.0322 0.130 Uiso 1 1 calc R
C27 C 0.3818(5) 0.3337(18) 0.8500(11) 0.105(2) Uani 1 1 d .
H27A H 0.4061 0.2892 0.8294 0.125 Uiso 1 1 calc R
C36 C 0.3791(4) -0.1585(17) 1.0032(12) 0.108(2) Uani 1 1 d .
H36A H 0.3707 -0.1588 1.0761 0.130 Uiso 1 1 calc R

loop_
_atom_site_aniso_label
_atom_site_aniso_U_11
_atom_site_aniso_U_22
_atom_site_aniso_U_33
_atom_site_aniso_U_23
_atom_site_aniso_U_13
_atom_site_aniso_U_12
Zn1 0.0340(6) 0.0215(5) 0.0368(6) -0.0019(5) 0.0004(7) 0.0010(5)
Zn2 0.0331(6) 0.0232(6) 0.0401(6) -0.0007(6) 0.0025(8) 0.0014(5)
O10 0.041(5) 0.034(4) 0.060(6) -0.014(4) -0.007(4) -0.004(4)
O6 0.036(4) 0.048(4) 0.047(5) -0.001(4) -0.018(4) 0.002(3)
O5 0.059(5) 0.016(4) 0.046(5) 0.002(4) -0.014(4) 0.008(4)
O3 0.051(5) 0.038(4) 0.080(6) -0.003(4) -0.035(5) 0.004(3)
C5 0.039(7) 0.018(6) 0.029(6) -0.001(5) 0.005(5) 0.009(5)
O1 0.057(5) 0.038(4) 0.047(5) -0.004(4) 0.030(4) -0.004(4)
O11 0.085(6) 0.050(5) 0.068(6) -0.020(5) -0.029(5) 0.006(5)
O4 0.058(5) 0.030(5) 0.037(4) 0.004(4) -0.002(4) 0.001(3)
C3 0.032(6) 0.036(7) 0.036(7) 0.002(6) 0.005(5) 0.003(6)
C1 0.037(7) 0.027(7) 0.038(7) 0.003(6) 0.011(5) -0.002(5)
O7 0.052(5) 0.021(4) 0.079(6) -0.010(4) -0.001(4) 0.000(3)
C14 0.037(7) 0.050(8) 0.045(8) 0.022(7) -0.006(6) -0.008(7)
C13 0.034(7) 0.026(6) 0.034(7) 0.004(5) 0.000(6) -0.006(5)
C6 0.046(7) 0.026(7) 0.039(7) 0.009(6) 0.001(6) -0.001(5)
O8 0.083(7) 0.035(5) 0.175(11) -0.021(6) -0.045(7) 0.017(5)
C11 0.042(7) 0.037(7) 0.051(7) 0.001(6) 0.000(6) -0.002(6)
C17 0.054(9) 0.037(8) 0.054(8) -0.002(6) -0.011(7) -0.003(7)
C2 0.033(6) 0.018(6) 0.046(7) -0.003(6) -0.001(6) 0.004(5)
C4 0.025(6) 0.041(7) 0.020(6) -0.004(6) 0.003(5) 0.006(5)
C7 0.064(9) 0.048(8) 0.038(7) -0.003(7) 0.009(6) -0.005(7)
C15 0.026(7) 0.034(7) 0.041(8) 0.004(6) 0.012(6) -0.006(6)
C16 0.029(6) 0.027(7) 0.040(7) 0.017(6) 0.005(6) 0.008(5)
C8 0.024(6) 0.020(6) 0.044(7) 0.006(5) 0.000(5) 0.002(5)
C9 0.027(6) 0.029(7) 0.044(7) 0.009(6) -0.008(5) -0.001(5)
O2 0.166(10) 0.025(5) 0.141(9) -0.006(6) 0.117(8) 0.001(5)
C12 0.046(7) 0.032(7) 0.038(7) 0.003(6) -0.009(6) 0.003(6)
O9 0.063(6) 0.053(5) 0.062(6) 0.000(4) 0.022(4) 0.016(5)
C10 0.044(7) 0.026(6) 0.037(7) 0.002(6) -0.002(6) -0.009(5)
N1 0.053(7) 0.089(8) 0.060(7) -0.012(7) 0.002(6) 0.000(6)
N2 0.056(7) 0.048(7) 0.076(8) -0.001(6) 0.012(6) 0.002(5)
C31 0.073(9) 0.054(8) 0.069(9) -0.003(7) 0.012(7) -0.004(7)
O12 0.084(6) 0.030(5) 0.107(7) -0.010(5) -0.046(5) 0.018(5)
C32 0.071(5) 0.160(5) 0.093(5) 0.007(5) 0.008(4) 0.002(4)
C38 0.050(8) 0.037(8) 0.045(7) -0.006(6) -0.001(7) -0.006(7)
C29 0.083(10) 0.056(8) 0.070(9) 0.015(7) 0.015(8) 0.010(7)
C24 0.084(5) 0.150(6) 0.079(4) 0.024(4) 0.009(4) 0.005(4)
C19 0.072(11) 0.159(16) 0.104(13) 0.034(13) 0.014(10) 0.042(11)
C23 0.084(5) 0.150(6) 0.079(4) 0.024(4) 0.009(4) 0.005(4)
C37 0.071(5) 0.160(5) 0.093(5) 0.007(5) 0.008(4) 0.002(4)
C28 0.063(8) 0.057(8) 0.084(9) -0.014(7) 0.015(7) -0.007(7)
C25 0.084(5) 0.150(6) 0.079(4) 0.024(4) 0.009(4) 0.005(4)
C18 0.096(12) 0.089(11) 0.129(14) -0.037(11) 0.001(10) 0.017(9)
C20 0.061(9) 0.118(12) 0.098(11) 0.027(9) 0.032(8) -0.015(8)
C21 0.090(11) 0.101(11) 0.085(10) -0.019(9) 0.010(8) -0.042(9)
C22 0.084(5) 0.150(6) 0.079(4) 0.024(4) 0.009(4) 0.005(4)
C30 0.058(9) 0.074(10) 0.173(16) 0.025(10) 0.051(9) -0.017(7)
C34 0.071(5) 0.160(5) 0.093(5) 0.007(5) 0.008(4) 0.002(4)
C33 0.071(5) 0.160(5) 0.093(5) 0.007(5) 0.008(4) 0.002(4)
C26 0.084(5) 0.150(6) 0.079(4) 0.024(4) 0.009(4) 0.005(4)
C35 0.071(5) 0.160(5) 0.093(5) 0.007(5) 0.008(4) 0.002(4)
C27 0.084(5) 0.150(6) 0.079(4) 0.024(4) 0.009(4) 0.005(4)
C36 0.071(5) 0.160(5) 0.093(5) 0.007(5) 0.008(4) 0.002(4)

loop_
_atom_type_symbol
_atom_type_description
_atom_type_scat_dispersion_real
_atom_type_scat_dispersion_imag
_atom_type_scat_source
C C 0.0033 0.0016 'International Tables Vol C Tables 4.2.6.8 and 6.1.1.4'
H H 0.0000 0.0000 'International Tables Vol C Tables 4.2.6.8 and 6.1.1.4'
N N 0.0061 0.0033 'International Tables Vol C Tables 4.2.6.8 and 6.1.1.4'
O O 0.0106 0.0060 'International Tables Vol C Tables 4.2.6.8 and 6.1.1.4'
Zn Zn 0.2839 1.4301 'International Tables Vol C Tables 4.2.6.8 and 6.1.1.4'

loop_
_geom_angle_atom_site_label_1
_geom_angle_atom_site_label_2
_geom_angle_atom_site_label_3
_geom_angle
_geom_angle_site_symmetry_1
_geom_angle_site_symmetry_3
O1 Zn1 O10 124.0(3) . .
O1 Zn1 O5 104.0(3) . .
O10 Zn1 O5 112.9(3) . .
O1 Zn1 O3 113.9(3) . .
O10 Zn1 O3 92.4(3) . .
O5 Zn1 O3 109.1(3) . .
O9 Zn2 O7 104.4(3) . .
O9 Zn2 O4 121.3(3) . .
O7 Zn2 O4 116.0(3) . .
O9 Zn2 O6 108.4(3) . .
O7 Zn2 O6 95.1(3) . .
O4 Zn2 O6 108.3(3) . .
C38 O10 Zn1 110.3(7) . .
C16 O6 Zn2 136.8(7) . .
C16 O5 Zn1 123.2(6) . .
C15 O3 Zn1 151.5(8) . .
C6 C5 C4 117.6(9) . .
C6 C5 C38 120.5(10) . 4
C4 C5 C38 121.9(10) . 4
C7 O1 Zn1 116.9(7) . .
C15 O4 Zn2 119.6(7) . .
C4 C3 C2 118.3(9) . .
C4 C3 C16 120.2(10) . 4_545
C2 C3 C16 121.5(10) . 4_545
C6 C1 C2 118.4(9) . .
C6 C1 C7 120.5(9) . .
C2 C1 C7 121.0(9) . .
C17 O7 Zn2 118.0(7) . .
O11 C14 O9 126.3(11) . 2_665
O11 C14 C12 119.1(10) . .
O9 C14 C12 114.6(11) 2_665 .
C12 C13 C8 121.5(9) . .
C12 C13 H13A 119.3 . .
C8 C13 H13A 119.3 . .
C5 C6 C1 121.7(9) . .
C5 C6 H6A 119.2 . .
C1 C6 H6A 119.2 . .
C12 C11 C10 121.1(10) . .
C12 C11 H11A 119.5 . .
C10 C11 H11A 119.5 . .
O8 C17 O7 124.0(10) . .
O8 C17 C10 120.7(11) . 1_565
O7 C17 C10 115.4(10) . 1_565
C3 C2 C1 121.3(9) . .
C3 C2 H2A 119.3 . .
C1 C2 H2A 119.3 . .
C3 C4 C5 122.6(9) . .
C3 C4 H4A 118.7 . .
C5 C4 H4A 118.7 . .
O2 C7 O1 125.6(10) . .
O2 C7 C1 118.7(11) . .
O1 C7 C1 115.7(10) . .
O3 C15 O4 124.2(10) . .
O3 C15 C8 118.2(10) . .
O4 C15 C8 117.4(10) . .
O6 C16 O5 125.5(9) . .
O6 C16 C3 117.5(9) . 4_554
O5 C16 C3 116.8(10) . 4_554
C13 C8 C9 119.5(9) . .
C13 C8 C15 121.0(9) . .
C9 C8 C15 119.4(10) . .
C10 C9 C8 119.7(10) . .
C10 C9 H9A 120.1 . .
C8 C9 H9A 120.1 . .
C13 C12 C11 118.4(9) . .
C13 C12 C14 120.3(10) . .
C11 C12 C14 121.3(10) . .
C14 O9 Zn2 121.1(7) 2_664 .
C9 C10 C11 119.7(9) . .
C9 C10 C17 121.5(10) . 1_545
C11 C10 C17 118.7(10) . 1_545
C19 N1 C20 109.1(10) . .
C19 N1 C21 109.9(12) . .
C20 N1 C21 110.4(10) . .
C19 N1 C18 108.6(11) . .
C20 N1 C18 110.5(11) . .
C21 N1 C18 108.4(10) . .
C28 N2 C29 111.5(9) . .
C28 N2 C30 107.6(9) . .
C29 N2 C30 108.5(10) . .
C28 N2 C31 111.0(10) . .
C29 N2 C31 107.2(9) . .
C30 N2 C31 111.1(10) . .
C32 C31 N2 117.1(12) . .
C32 C31 H31A 108.0 . .
N2 C31 H31A 108.0 . .
C32 C31 H31B 108.0 . .
N2 C31 H31B 108.0 . .
H31A C31 H31B 107.3 . .
C37 C32 C33 117.2(16) . .
C37 C32 C31 122.8(13) . .
C33 C32 C31 120.0(14) . .
O12 C38 O10 123.6(10) . .
O12 C38 C5 119.5(11) . 4_544
O10 C38 C5 116.9(11) . 4_544
N2 C29 H29A 109.5 . .
N2 C29 H29B 109.5 . .
H29A C29 H29B 109.5 . .
N2 C29 H29C 109.5 . .
H29A C29 H29C 109.5 . .
H29B C29 H29C 109.5 . .
C25 C24 C23 122.3(14) . .
C25 C24 H24A 118.9 . .
C23 C24 H24A 118.9 . .
N1 C19 H19A 109.5 . .
N1 C19 H19B 109.5 . .
H19A C19 H19B 109.5 . .
N1 C19 H19C 109.5 . .
H19A C19 H19C 109.5 . .
H19B C19 H19C 109.5 . .
C24 C23 C22 118.3(14) . .
C24 C23 H23A 120.9 . .
C22 C23 H23A 120.9 . .
C36 C37 C32 122.8(14) . .
C36 C37 H37A 118.6 . .
C32 C37 H37A 118.6 . .
N2 C28 H28A 109.5 . .
N2 C28 H28B 109.5 . .
H28A C28 H28B 109.5 . .
N2 C28 H28C 109.5 . .
H28A C28 H28C 109.5 . .
H28B C28 H28C 109.5 . .
C26 C25 C24 119.7(16) . .
C26 C25 H25A 120.1 . .
C24 C25 H25A 120.1 . .
N1 C18 H18A 109.5 . .
N1 C18 H18B 109.5 . .
H18A C18 H18B 109.5 . .
N1 C18 H18C 109.5 . .
H18A C18 H18C 109.5 . .
H18B C18 H18C 109.5 . .
N1 C20 H20A 109.5 . .
N1 C20 H20B 109.5 . .
H20A C20 H20B 109.5 . .
N1 C20 H20C 109.5 . .
H20A C20 H20C 109.5 . .
H20B C20 H20C 109.5 . .
N1 C21 C22 111.7(11) . .
N1 C21 H21A 109.3 . .
C22 C21 H21A 109.3 . .
N1 C21 H21B 109.3 . .
C22 C21 H21B 109.3 . .
H21A C21 H21B 107.9 . .
C27 C22 C23 118.4(15) . .
C27 C22 C21 119.9(14) . .
C23 C22 C21 121.7(13) . .
N2 C30 H30A 109.5 . .
N2 C30 H30B 109.5 . .
H30A C30 H30B 109.5 . .
N2 C30 H30C 109.5 . .
H30A C30 H30C 109.5 . .
H30B C30 H30C 109.5 . .
C33 C34 C35 122.1(15) . .
C33 C34 H34A 119.0 . .
C35 C34 H34A 119.0 . .
C34 C33 C32 119.3(15) . .
C34 C33 H33A 120.3 . .
C32 C33 H33A 120.3 . .
C25 C26 C27 123.3(16) . .
C25 C26 H26A 118.4 . .
C27 C26 H26A 118.4 . .
C36 C35 C34 119.6(15) . .
C36 C35 H35A 120.2 . .
C34 C35 H35A 120.2 . .
C22 C27 C26 117.6(16) . .
C22 C27 H27A 121.2 . .
C26 C27 H27A 121.2 . .
C35 C36 C37 118.9(15) . .
C35 C36 H36A 120.6 . .
C37 C36 H36A 120.6 . .

loop_
_geom_bond_atom_site_label_1
_geom_bond_atom_site_label_2
_geom_bond_distance
_geom_bond_site_symmetry_2
Zn1 O1 1.925(7) .
Zn1 O10 1.946(7) .
Zn1 O5 1.962(6) .
Zn1 O3 1.963(7) .
Zn2 O9 1.917(8) .
Zn2 O7 1.944(7) .
Zn2 O4 1.959(7) .
Zn2 O6 1.998(7) .
O10 C38 1.241(13) .
O6 C16 1.255(11) .
O5 C16 1.273(11) .
O3 C15 1.239(12) .
C5 C6 1.380(13) .
C5 C4 1.380(12) .
C5 C38 1.510(13) 4
O1 C7 1.284(12) .
O11 C14 1.236(13) .
O4 C15 1.269(12) .
C3 C4 1.372(13) .
C3 C2 1.375(13) .
C3 C16 1.499(13) 4_545
C1 C6 1.385(12) .
C1 C2 1.386(12) .
C1 C7 1.529(14) .
O7 C17 1.274(13) .
C14 O9 1.259(12) 2_665
C14 C12 1.511(14) .
C13 C12 1.381(13) .
C13 C8 1.388(13) .
C13 H13A 0.9300 .
C6 H6A 0.9300 .
O8 C17 1.227(12) .
C11 C12 1.382(13) .
C11 C10 1.392(14) .
C11 H11A 0.9300 .
C17 C10 1.513(13) 1_565
C2 H2A 0.9300 .
C4 H4A 0.9300 .
C7 O2 1.208(12) .
C15 C8 1.493(14) .
C16 C3 1.499(13) 4_554
C8 C9 1.388(13) .
C9 C10 1.384(13) .
C9 H9A 0.9300 .
O9 C14 1.259(12) 2_664
C10 C17 1.513(13) 1_545
N1 C19 1.476(16) .
N1 C20 1.490(13) .
N1 C21 1.505(15) .
N1 C18 1.524(15) .
N2 C28 1.461(14) .
N2 C29 1.489(14) .
N2 C30 1.515(13) .
N2 C31 1.518(14) .
C31 C32 1.458(18) .
C31 H31A 0.9700 .
C31 H31B 0.9700 .
O12 C38 1.216(13) .
C32 C37 1.388(19) .
C32 C33 1.406(18) .
C38 C5 1.510(13) 4_544
C29 H29A 0.9600 .
C29 H29B 0.9600 .
C29 H29C 0.9600 .
C24 C25 1.342(19) .
C24 C23 1.344(18) .
C24 H24A 0.9300 .
C19 H19A 0.9600 .
C19 H19B 0.9600 .
C19 H19C 0.9600 .
C23 C22 1.414(18) .
C23 H23A 0.9300 .
C37 C36 1.371(18) .
C37 H37A 0.9300 .
C28 H28A 0.9600 .
C28 H28B 0.9600 .
C28 H28C 0.9600 .
C25 C26 1.284(18) .
C25 H25A 0.9300 .
C18 H18A 0.9600 .
C18 H18B 0.9600 .
C18 H18C 0.9600 .
C20 H20A 0.9600 .
C20 H20B 0.9600 .
C20 H20C 0.9600 .
C21 C22 1.578(19) .
C21 H21A 0.9700 .
C21 H21B 0.9700 .
C22 C27 1.382(17) .
C30 H30A 0.9600 .
C30 H30B 0.9600 .
C30 H30C 0.9600 .
C34 C33 1.363(18) .
C34 C35 1.374(18) .
C34 H34A 0.9300 .
C33 H33A 0.9300 .
C26 C27 1.387(19) .
C26 H26A 0.9300 .
C35 C36 1.367(17) .
C35 H35A 0.9300 .
C27 H27A 0.9300 .
C36 H36A 0.9300 .
